data_4510899
loop_
_publ_author_name
'Schubert, David M.'
'Natan, Daniel T.'
'Wilson, Duane C.'
'Hardcastle, Kenneth I.'

_publ_section_title
;
 Facile Synthesis and Structures of Cyclic Triimidazole and Its Boric Acid
 Adduct
;
_journal_coden_ASTM CGDEFU
_journal_issue 3
_journal_name_full 'Crystal Growth & Design'
_journal_page_first 843
_journal_page_last 850
_journal_paper_doi 10.1021/cg101489t
_journal_volume 11
_journal_year 2011
_chemical_formula_sum 'C9 H7 N6 O0.5'
_chemical_formula_weight 207.20
_space_group_IT_number 2
_symmetry_cell_setting triclinic
_symmetry_space_group_name_Hall '-P 1'
_symmetry_space_group_name_H-M 'P -1'
_atom_sites_solution_hydrogens geom
_atom_sites_solution_primary direct
_atom_sites_solution_secondary difmap
_audit_creation_method SHELXL-97
_cell_angle_alpha 84.504(3)
_cell_angle_beta 81.269(3)
_cell_angle_gamma 87.038(3)
_cell_formula_units_Z 4
_cell_length_a 7.5608(3)
_cell_length_b 7.5669(5)
_cell_length_c 15.8436(8)
_cell_measurement_reflns_used 2768
_cell_measurement_temperature 173(2)
_cell_measurement_theta_max 65.95
_cell_measurement_theta_min 2.83
_cell_volume 891.18(8)
_computing_cell_refinement 'Bruker SMART'
_computing_data_collection 'Bruker SMART'
_computing_data_reduction 'Bruker SAINT'
_computing_molecular_graphics 'Bruker SHELXTL'
_computing_publication_material 'Bruker SHELXTL'
_computing_structure_refinement 'SHELXL-97 (Sheldrick, 1997)'
_computing_structure_solution 'SHELXS-97 (Sheldrick, 1990)'
_diffrn_ambient_temperature 173(2)
_diffrn_measured_fraction_theta_full 0.895
_diffrn_measured_fraction_theta_max 0.895
_diffrn_measurement_device_type 'CCD area detector'
_diffrn_measurement_method 'phi and omega scans'
_diffrn_radiation_monochromator graphite
_diffrn_radiation_source 'fine-focus sealed tube'
_diffrn_radiation_type CuK\a
_diffrn_radiation_wavelength 1.54178
_diffrn_reflns_av_R_equivalents 0.0240
_diffrn_reflns_av_sigmaI/netI 0.0256
_diffrn_reflns_limit_h_max 8
_diffrn_reflns_limit_h_min -8
_diffrn_reflns_limit_k_max 7
_diffrn_reflns_limit_k_min -8
_diffrn_reflns_limit_l_max 18
_diffrn_reflns_limit_l_min -18
_diffrn_reflns_number 7010
_diffrn_reflns_theta_full 66.14
_diffrn_reflns_theta_max 66.14
_diffrn_reflns_theta_min 2.83
_exptl_absorpt_coefficient_mu 0.899
_exptl_absorpt_correction_T_max 0.9315
_exptl_absorpt_correction_T_min 0.7618
_exptl_absorpt_correction_type multi-scan
_exptl_absorpt_process_details SADABS
_exptl_crystal_colour colorless
_exptl_crystal_density_diffrn 1.544
_exptl_crystal_density_method 'not measured'
_exptl_crystal_description plate
_exptl_crystal_F_000 428
_exptl_crystal_size_max 0.32
_exptl_crystal_size_mid 0.23
_exptl_crystal_size_min 0.08
_refine_diff_density_max 0.225
_refine_diff_density_min -0.222
_refine_diff_density_rms 0.042
_refine_ls_extinction_method none
_refine_ls_goodness_of_fit_ref 1.046
_refine_ls_hydrogen_treatment constr
_refine_ls_matrix_type full
_refine_ls_number_parameters 280
_refine_ls_number_reflns 2771
_refine_ls_number_restraints 0
_refine_ls_restrained_S_all 1.046
_refine_ls_R_factor_all 0.0482
_refine_ls_R_factor_gt 0.0435
_refine_ls_shift/su_max 0.000
_refine_ls_shift/su_mean 0.000
_refine_ls_structure_factor_coef Fsqd
_refine_ls_weighting_details 'calc w=1/[\s^2^(Fo^2^)+(0.0651P)^2^+0.3939P] where P=(Fo^2^+2Fc^2^)/3'
_refine_ls_weighting_scheme calc
_refine_ls_wR_factor_gt 0.1163
_refine_ls_wR_factor_ref 0.1202
_reflns_number_gt 2474
_reflns_number_total 2771
_reflns_threshold_expression >2sigma(I)
_cod_duplicate_entry 4500370
_cod_data_source_file cg101489t_si_002.cif
_cod_data_source_block 1-H2O
_cod_depositor_comments
;
The following automatic conversions were performed:

'_symmetry_cell_setting' value 'Triclinic' changed to 'triclinic'
according to
/usr/data/users/saulius/automatic-downloads/retrospective/ACS/lib/dictionaries/cif_core.dic
dictionary named 'cif_core.dic' version 2.4.2 from 2011-04-26.

Automatic conversion script
Id: cif_fix_values 2281 2013-09-26 08:29:07Z andrius 
;
_cod_original_sg_symbol_H-M P-1
_cod_database_code 4510899

loop_
_symmetry_equiv_pos_as_xyz
'x, y, z'
'-x, -y, -z'

loop_
_atom_site_label
_atom_site_type_symbol
_atom_site_fract_x
_atom_site_fract_y
_atom_site_fract_z
_atom_site_U_iso_or_equiv
_atom_site_adp_type
_atom_site_occupancy
_atom_site_symmetry_multiplicity
_atom_site_calc_flag
_atom_site_refinement_flags
C2 C 0.6771(2) 1.1209(3) 0.50806(12) 0.0337(4) Uani 1 1 d .
C4 C 0.5082(3) 1.3118(3) 0.57232(14) 0.0406(5) Uani 1 1 d .
H4 H 0.4413 1.4193 0.5827 0.049 Uiso 1 1 calc R
C5 C 0.5164(3) 1.1728(3) 0.63204(13) 0.0378(5) Uani 1 1 d .
H5 H 0.4593 1.1637 0.6899 0.045 Uiso 1 1 calc R
C7 C 0.8514(2) 0.8528(3) 0.47621(13) 0.0351(4) Uani 1 1 d .
C9 C 0.9683(3) 0.9129(3) 0.34681(14) 0.0440(5) Uani 1 1 d .
H9 H 1.0375 0.9009 0.2922 0.053 Uiso 1 1 calc R
C10 C 0.8679(3) 1.0586(3) 0.36718(13) 0.0419(5) Uani 1 1 d .
H10 H 0.8525 1.1647 0.3314 0.050 Uiso 1 1 calc R
C12 C 0.6832(2) 0.8758(3) 0.61675(12) 0.0334(4) Uani 1 1 d .
C14 C 0.7367(3) 0.6249(3) 0.68079(14) 0.0415(5) Uani 1 1 d .
H14 H 0.7354 0.5299 0.7246 0.050 Uiso 1 1 calc R
C15 C 0.8284(3) 0.6183(3) 0.60130(13) 0.0397(5) Uani 1 1 d .
H15 H 0.9010 0.5222 0.5791 0.048 Uiso 1 1 calc R
C2B C -0.0718(2) 0.2798(3) 0.87815(13) 0.0353(4) Uani 1 1 d .
C4B C -0.3272(3) 0.1716(3) 0.89467(13) 0.0401(5) Uani 1 1 d .
H4B H -0.4375 0.1339 0.8820 0.048 Uiso 1 1 calc R
C5B C -0.2791(3) 0.1524(3) 0.97349(13) 0.0377(5) Uani 1 1 d .
H5B H -0.3458 0.1014 1.0249 0.045 Uiso 1 1 calc R
C7B C 0.2055(3) 0.3937(3) 0.90541(15) 0.0416(5) Uani 1 1 d .
C9B C 0.3143(3) 0.5093(3) 0.78360(17) 0.0539(6) Uani 1 1 d .
H9B H 0.3937 0.5707 0.7396 0.065 Uiso 1 1 calc R
C10B C 0.1615(3) 0.4394(3) 0.77047(15) 0.0479(5) Uani 1 1 d .
H10B H 0.1142 0.4421 0.7181 0.057 Uiso 1 1 calc R
C12B C 0.0072(3) 0.2414(3) 1.02070(13) 0.0366(5) Uani 1 1 d .
C14B C 0.1463(3) 0.2439(3) 1.12627(15) 0.0476(5) Uani 1 1 d .
H14B H 0.1750 0.2234 1.1828 0.057 Uiso 1 1 calc R
C15B C 0.2515(3) 0.3302(3) 1.06119(16) 0.0478(5) Uani 1 1 d .
H15B H 0.3631 0.3811 1.0627 0.057 Uiso 1 1 calc R
N1 N 0.6272(2) 1.0455(2) 0.58980(10) 0.0342(4) Uani 1 1 d .
N3 N 0.6090(2) 1.2797(2) 0.49384(11) 0.0409(4) Uani 1 1 d .
N6 N 0.7909(2) 1.0202(2) 0.45242(10) 0.0355(4) Uani 1 1 d .
N8 N 0.9595(2) 0.7811(2) 0.41508(11) 0.0425(4) Uani 1 1 d .
N11 N 0.7934(2) 0.7830(2) 0.55875(11) 0.0357(4) Uani 1 1 d .
N13 N 0.6441(2) 0.7872(2) 0.69140(11) 0.0385(4) Uani 1 1 d .
N1B N -0.1095(2) 0.2241(2) 0.96311(10) 0.0355(4) Uani 1 1 d .
N3B N -0.1973(2) 0.2528(2) 0.83375(11) 0.0408(4) Uani 1 1 d .
N6B N 0.0886(2) 0.3625(2) 0.85045(11) 0.0397(4) Uani 1 1 d .
N8B N 0.3432(2) 0.4820(3) 0.86868(14) 0.0507(5) Uani 1 1 d .
N11B N 0.1610(2) 0.3288(2) 0.99064(12) 0.0406(4) Uani 1 1 d .
N13B N -0.0093(2) 0.1878(2) 1.10203(11) 0.0427(4) Uani 1 1 d .
H1W H 0.2533 0.9053 0.8336 0.051 Uiso 1 1 d R
H2W H 0.4386 0.8725 0.7958 0.051 Uiso 1 1 d R
O1W O 0.3547(2) 0.9671(2) 0.81873(10) 0.0520(4) Uani 1 1 d .

loop_
_atom_site_aniso_label
_atom_site_aniso_U_11
_atom_site_aniso_U_22
_atom_site_aniso_U_33
_atom_site_aniso_U_23
_atom_site_aniso_U_13
_atom_site_aniso_U_12
C2 0.0300(9) 0.0331(11) 0.0394(11) 0.0015(8) -0.0111(8) -0.0047(8)
C4 0.0376(11) 0.0388(13) 0.0453(12) -0.0028(9) -0.0061(9) -0.0014(8)
C5 0.0315(10) 0.0391(12) 0.0426(11) -0.0034(9) -0.0051(8) -0.0015(8)
C7 0.0281(9) 0.0391(12) 0.0393(11) -0.0042(8) -0.0081(8) -0.0028(8)
C9 0.0381(11) 0.0584(15) 0.0354(11) -0.0041(9) -0.0021(9) -0.0107(10)
C10 0.0396(11) 0.0534(14) 0.0330(11) 0.0000(9) -0.0053(8) -0.0122(9)
C12 0.0281(9) 0.0365(12) 0.0361(11) 0.0016(8) -0.0083(8) -0.0053(7)
C14 0.0383(11) 0.0396(13) 0.0466(12) 0.0058(9) -0.0119(9) -0.0044(8)
C15 0.0370(10) 0.0350(12) 0.0478(12) 0.0037(9) -0.0134(9) -0.0011(8)
C2B 0.0320(10) 0.0331(12) 0.0392(11) -0.0012(8) -0.0013(8) -0.0009(7)
C4B 0.0348(10) 0.0407(13) 0.0451(12) -0.0032(9) -0.0058(9) -0.0051(8)
C5B 0.0305(10) 0.0392(12) 0.0415(11) -0.0001(8) 0.0003(8) -0.0053(8)
C7B 0.0300(10) 0.0317(12) 0.0611(14) -0.0023(9) -0.0025(9) 0.0005(8)
C9B 0.0401(12) 0.0480(15) 0.0656(16) 0.0070(11) 0.0110(11) -0.0055(10)
C10B 0.0431(12) 0.0446(14) 0.0502(13) 0.0045(10) 0.0067(10) -0.0031(9)
C12B 0.0330(10) 0.0321(12) 0.0443(12) -0.0043(8) -0.0051(8) 0.0022(8)
C14B 0.0465(12) 0.0473(14) 0.0528(13) -0.0087(10) -0.0194(10) 0.0045(10)
C15B 0.0391(11) 0.0444(14) 0.0642(15) -0.0114(10) -0.0185(10) 0.0026(9)
N1 0.0281(8) 0.0376(10) 0.0371(9) -0.0008(7) -0.0064(6) -0.0036(6)
N3 0.0413(9) 0.0398(11) 0.0417(10) 0.0014(7) -0.0093(8) -0.0029(7)
N6 0.0330(8) 0.0414(11) 0.0325(9) 0.0018(7) -0.0069(7) -0.0074(7)
N8 0.0341(9) 0.0508(12) 0.0431(10) -0.0062(8) -0.0058(7) -0.0026(7)
N11 0.0303(8) 0.0372(10) 0.0404(9) -0.0006(7) -0.0092(7) -0.0014(6)
N13 0.0354(9) 0.0406(11) 0.0389(9) 0.0035(7) -0.0066(7) -0.0053(7)
N1B 0.0308(8) 0.0367(10) 0.0383(9) -0.0013(7) -0.0038(7) -0.0027(6)
N3B 0.0386(9) 0.0424(11) 0.0410(10) -0.0005(7) -0.0062(7) -0.0029(7)
N6B 0.0346(9) 0.0365(11) 0.0447(10) 0.0026(7) 0.0013(7) -0.0023(7)
N8B 0.0332(9) 0.0433(12) 0.0722(14) 0.0020(9) -0.0001(8) -0.0050(8)
N11B 0.0340(9) 0.0360(10) 0.0523(11) -0.0028(8) -0.0094(7) 0.0000(7)
N13B 0.0410(9) 0.0463(12) 0.0417(10) -0.0038(8) -0.0106(7) 0.0018(8)
O1W 0.0557(9) 0.0557(11) 0.0438(9) 0.0009(7) -0.0044(7) -0.0151(7)

loop_
_atom_type_symbol
_atom_type_description
_atom_type_scat_dispersion_real
_atom_type_scat_dispersion_imag
_atom_type_scat_source
C C 0.0181 0.0091 'International Tables Vol C Tables 4.2.6.8 and 6.1.1.4'
H H 0.0000 0.0000 'International Tables Vol C Tables 4.2.6.8 and 6.1.1.4'
N N 0.0311 0.0180 'International Tables Vol C Tables 4.2.6.8 and 6.1.1.4'
O O 0.0492 0.0322 'International Tables Vol C Tables 4.2.6.8 and 6.1.1.4'

loop_
_geom_angle_atom_site_label_1
_geom_angle_atom_site_label_2
_geom_angle_atom_site_label_3
_geom_angle
N3 C2 N1 113.88(18)
N3 C2 N6 128.97(18)
N1 C2 N6 117.16(17)
C5 C4 N3 112.31(19)
C5 C4 H4 123.8
N3 C4 H4 123.8
C4 C5 N1 104.67(18)
C4 C5 H5 127.7
N1 C5 H5 127.7
N8 C7 N6 113.32(18)
N8 C7 N11 129.23(19)
N6 C7 N11 117.45(17)
C10 C9 N8 112.22(19)
C10 C9 H9 123.9
N8 C9 H9 123.9
C9 C10 N6 104.98(19)
C9 C10 H10 127.5
N6 C10 H10 127.5
N13 C12 N11 113.52(18)
N13 C12 N1 128.92(18)
N11 C12 N1 117.55(17)
C15 C14 N13 112.24(18)
C15 C14 H14 123.9
N13 C14 H14 123.9
C14 C15 N11 104.87(18)
C14 C15 H15 127.6
N11 C15 H15 127.6
N3B C2B N1B 114.29(17)
N3B C2B N6B 128.22(19)
N1B C2B N6B 117.44(17)
C5B C4B N3B 112.42(18)
C5B C4B H4B 123.8
N3B C4B H4B 123.8
C4B C5B N1B 104.89(17)
C4B C5B H5B 127.6
N1B C5B H5B 127.6
N8B C7B N6B 113.7(2)
N8B C7B N11B 129.5(2)
N6B C7B N11B 116.82(17)
C10B C9B N8B 112.7(2)
C10B C9B H9B 123.6
N8B C9B H9B 123.6
C9B C10B N6B 104.7(2)
C9B C10B H10B 127.7
N6B C10B H10B 127.7
N13B C12B N11B 113.81(18)
N13B C12B N1B 128.89(18)
N11B C12B N1B 117.29(18)
C15B C14B N13B 112.7(2)
C15B C14B H14B 123.7
N13B C14B H14B 123.7
C14B C15B N11B 104.91(19)
C14B C15B H15B 127.5
N11B C15B H15B 127.5
C2 N1 C12 122.46(17)
C2 N1 C5 105.75(16)
C12 N1 C5 131.79(17)
C2 N3 C4 103.39(17)
C7 N6 C2 122.60(17)
C7 N6 C10 106.12(17)
C2 N6 C10 131.27(19)
C7 N8 C9 103.35(18)
C12 N11 C7 122.76(17)
C12 N11 C15 106.08(17)
C7 N11 C15 131.16(18)
C12 N13 C14 103.28(17)
C2B N1B C12B 122.86(17)
C2B N1B C5B 105.37(16)
C12B N1B C5B 131.76(17)
C2B N3B C4B 103.02(17)
C7B N6B C2B 122.56(18)
C7B N6B C10B 105.89(18)
C2B N6B C10B 131.41(19)
C7B N8B C9B 103.0(2)
C12B N11B C7B 122.84(18)
C12B N11B C15B 105.56(18)
C7B N11B C15B 131.58(19)
C12B N13B C14B 103.05(18)
H1W O1W H2W 100.2

loop_
_geom_bond_atom_site_label_1
_geom_bond_atom_site_label_2
_geom_bond_distance
C2 N3 1.295(3)
C2 N1 1.370(2)
C2 N6 1.389(3)
C4 C5 1.352(3)
C4 N3 1.392(3)
C4 H4 0.9500
C5 N1 1.395(3)
C5 H5 0.9500
C7 N8 1.309(3)
C7 N6 1.363(3)
C7 N11 1.378(3)
C9 C10 1.343(3)
C9 N8 1.395(3)
C9 H9 0.9500
C10 N6 1.397(3)
C10 H10 0.9500
C12 N13 1.303(2)
C12 N11 1.365(3)
C12 N1 1.380(3)
C14 C15 1.346(3)
C14 N13 1.393(3)
C14 H14 0.9500
C15 N11 1.392(3)
C15 H15 0.9500
C2B N3B 1.299(3)
C2B N1B 1.363(3)
C2B N6B 1.386(3)
C4B C5B 1.346(3)
C4B N3B 1.391(3)
C4B H4B 0.9500
C5B N1B 1.399(3)
C5B H5B 0.9500
C7B N8B 1.297(3)
C7B N6B 1.375(3)
C7B N11B 1.389(3)
C9B C10B 1.347(4)
C9B N8B 1.392(3)
C9B H9B 0.9500
C10B N6B 1.389(3)
C10B H10B 0.9500
C12B N13B 1.303(3)
C12B N11B 1.367(3)
C12B N1B 1.381(3)
C14B C15B 1.340(3)
C14B N13B 1.390(3)
C14B H14B 0.9500
C15B N11B 1.397(3)
C15B H15B 0.9500
O1W H1W 0.9074
O1W H2W 0.9899

loop_
_geom_hbond_atom_site_label_D
_geom_hbond_atom_site_label_H
_geom_hbond_atom_site_label_A
_geom_hbond_distance_DH
_geom_hbond_distance_HA
_geom_hbond_distance_DA
_geom_hbond_angle_DHA
_geom_hbond_site_symmetry_A
O1W H1W N13B 0.91 2.09 2.968(2) 162.8 2_567
O1W H2W N13 0.99 2.21 3.097(2) 148.2 .

loop_
_geom_torsion_atom_site_label_1
_geom_torsion_atom_site_label_2
_geom_torsion_atom_site_label_3
_geom_torsion_atom_site_label_4
_geom_torsion
N3 C4 C5 N1 -0.1(2)
N8 C9 C10 N6 0.2(2)
N13 C14 C15 N11 -0.1(2)
N3B C4B C5B N1B -0.2(2)
N8B C9B C10B N6B -0.3(3)
N13B C14B C15B N11B -0.6(3)
N3 C2 N1 C12 178.76(16)
N6 C2 N1 C12 -1.2(3)
N3 C2 N1 C5 -0.7(2)
N6 C2 N1 C5 179.34(16)
N13 C12 N1 C2 -178.74(18)
N11 C12 N1 C2 0.5(3)
N13 C12 N1 C5 0.6(3)
N11 C12 N1 C5 179.80(18)
C4 C5 N1 C2 0.5(2)
C4 C5 N1 C12 -178.91(19)
N1 C2 N3 C4 0.6(2)
N6 C2 N3 C4 -179.46(19)
C5 C4 N3 C2 -0.3(2)
N8 C7 N6 C2 -179.00(17)
N11 C7 N6 C2 0.8(3)
N8 C7 N6 C10 0.4(2)
N11 C7 N6 C10 -179.83(16)
N3 C2 N6 C7 -179.43(18)
N1 C2 N6 C7 0.5(3)
N3 C2 N6 C10 1.4(3)
N1 C2 N6 C10 -178.66(18)
C9 C10 N6 C7 -0.3(2)
C9 C10 N6 C2 178.94(19)
N6 C7 N8 C9 -0.2(2)
N11 C7 N8 C9 180.00(19)
C10 C9 N8 C7 0.0(2)
N13 C12 N11 C7 -179.70(16)
N1 C12 N11 C7 1.0(3)
N13 C12 N11 C15 -0.3(2)
N1 C12 N11 C15 -179.60(15)
N8 C7 N11 C12 178.20(19)
N6 C7 N11 C12 -1.6(3)
N8 C7 N11 C15 -1.1(3)
N6 C7 N11 C15 179.13(18)
C14 C15 N11 C12 0.2(2)
C14 C15 N11 C7 179.57(19)
N11 C12 N13 C14 0.2(2)
N1 C12 N13 C14 179.46(18)
C15 C14 N13 C12 -0.1(2)
N3B C2B N1B C12B -179.96(18)
N6B C2B N1B C12B -2.2(3)
N3B C2B N1B C5B 0.3(2)
N6B C2B N1B C5B 178.01(17)
N13B C12B N1B C2B -177.0(2)
N11B C12B N1B C2B 4.2(3)
N13B C12B N1B C5B 2.7(4)
N11B C12B N1B C5B -176.08(19)
C4B C5B N1B C2B 0.0(2)
C4B C5B N1B C12B -179.7(2)
N1B C2B N3B C4B -0.4(2)
N6B C2B N3B C4B -177.9(2)
C5B C4B N3B C2B 0.4(2)
N8B C7B N6B C2B -176.00(19)
N11B C7B N6B C2B 3.7(3)
N8B C7B N6B C10B 0.2(2)
N11B C7B N6B C10B 179.92(18)
N3B C2B N6B C7B 175.4(2)
N1B C2B N6B C7B -1.9(3)
N3B C2B N6B C10B 0.4(4)
N1B C2B N6B C10B -177.0(2)
C9B C10B N6B C7B 0.1(2)
C9B C10B N6B C2B 175.8(2)
N6B C7B N8B C9B -0.4(2)
N11B C7B N8B C9B 179.9(2)
C10B C9B N8B C7B 0.4(3)
N13B C12B N11B C7B 178.83(18)
N1B C12B N11B C7B -2.2(3)
N13B C12B N11B C15B 0.0(2)
N1B C12B N11B C15B 178.96(17)
N8B C7B N11B C12B 178.1(2)
N6B C7B N11B C12B -1.6(3)
N8B C7B N11B C15B -3.4(4)
N6B C7B N11B C15B 176.9(2)
C14B C15B N11B C12B 0.4(2)
C14B C15B N11B C7B -178.3(2)
N11B C12B N13B C14B -0.4(2)
N1B C12B N13B C14B -179.2(2)
C15B C14B N13B C12B 0.6(3)

loop_
_cod_related_entry_id
_cod_related_entry_database
_cod_related_entry_code
1 ChemSpider 30661286
